data_7159384
loop_
_publ_author_name
'Dickinson, Cody F.'
'Yap, Glenn P. A.'
'Tius, Marcus A.'

_publ_section_title
;
 Anion-accelerated asymmetric Nazarov cyclization: access to vicinal
 all-carbon quaternary stereocenters.
;
_journal_issue 24
_journal_name_full 'Organic &amp; biomolecular chemistry'
_journal_page_first 5014
_journal_page_last 5020
_journal_paper_doi 10.1039/d3ob00735a
_journal_volume 21
_journal_year 2023
_chemical_absolute_configuration ad
_chemical_formula_moiety 'C61 H55 F N3 O4 Rh, 1[CH3COOC2H5]'
_chemical_formula_sum 'C65 H63 F N3 O6 Rh'
_chemical_formula_weight 1104.09
_space_group_crystal_system monoclinic
_space_group_IT_number 5
_space_group_name_Hall 'C 2y'
_space_group_name_H-M_alt 'C 1 2 1'
_atom_sites_solution_hydrogens geom
_atom_sites_solution_primary dual
_audit_creation_date 2022-02-18
_audit_creation_method
;
Olex2 1.3
(compiled 2020.12.01 svn.r5f60950 for OlexSys, GUI svn.r6408)
;
_audit_update_record
;
2022-02-23 deposited with the CCDC.	2023-05-29 downloaded from the CCDC.
;
_cell_angle_alpha 90
_cell_angle_beta 96.747(2)
_cell_angle_gamma 90
_cell_formula_units_Z 4
_cell_length_a 28.8510(17)
_cell_length_b 15.3005(9)
_cell_length_c 12.0037(7)
_cell_measurement_reflns_used 9811
_cell_measurement_temperature 100
_cell_measurement_theta_max 65.12
_cell_measurement_theta_min 3.08
_cell_volume 5262.2(5)
_computing_cell_refinement 'SAINT V8.40B (?, 2016)'
_computing_data_reduction 'SAINT V8.40B (?, 2016)'
_computing_molecular_graphics 'Olex2 1.3 (Dolomanov et al., 2009)'
_computing_publication_material 'Olex2 1.3 (Dolomanov et al., 2009)'
_computing_structure_refinement 'XL  (Sheldrick, 2008)'
_computing_structure_solution 'SHELXT 2018/2 (Sheldrick, 2018)'
_diffrn_ambient_temperature 100
_diffrn_measured_fraction_theta_full 0.997
_diffrn_measured_fraction_theta_max 0.997
_diffrn_measurement_device_type 'Bruker Venture Photon III'
_diffrn_measurement_method '\f and \w scans'
_diffrn_radiation_type CuK\a
_diffrn_radiation_wavelength 1.54178
_diffrn_reflns_av_R_equivalents 0.0512
_diffrn_reflns_av_unetI/netI 0.0536
_diffrn_reflns_Laue_measured_fraction_full 0.997
_diffrn_reflns_Laue_measured_fraction_max 0.997
_diffrn_reflns_limit_h_max 33
_diffrn_reflns_limit_h_min -33
_diffrn_reflns_limit_k_max 17
_diffrn_reflns_limit_k_min -18
_diffrn_reflns_limit_l_max 14
_diffrn_reflns_limit_l_min -14
_diffrn_reflns_number 29351
_diffrn_reflns_point_group_measured_fraction_full 0.980
_diffrn_reflns_point_group_measured_fraction_max 0.980
_diffrn_reflns_theta_full 65.166
_diffrn_reflns_theta_max 65.166
_diffrn_reflns_theta_min 3.085
_diffrn_source_current 1.2
_diffrn_source_power 0.06
_diffrn_source_voltage 50.0
_diffrn_standards_number 0
_exptl_absorpt_coefficient_mu 3.119
_exptl_absorpt_correction_T_max 0.7526
_exptl_absorpt_correction_T_min 0.5682
_exptl_absorpt_correction_type multi-scan
_exptl_absorpt_process_details
;
SADABS-2016/2 (Bruker,2016) was used for absorption correction.
wR2(int) was 0.1054 before and 0.0637 after correction.
The Ratio of minimum to maximum transmission is 0.7550.
The \l/2 correction factor is Not present.
;
_exptl_crystal_colour yellow
_exptl_crystal_colour_primary yellow
_exptl_crystal_density_diffrn 1.394
_exptl_crystal_description plate
_exptl_crystal_F_000 2304
_exptl_crystal_size_max 0.132
_exptl_crystal_size_mid 0.071
_exptl_crystal_size_min 0.013
_refine_diff_density_max 1.021
_refine_diff_density_min -1.024
_refine_diff_density_rms 0.076
_refine_ls_abs_structure_details
;
 Flack x determined using 3546 quotients [(I+)-(I-)]/[(I+)+(I-)]
 (Parsons, Flack and Wagner, Acta Cryst. B69 (2013) 249-259).
;
_refine_ls_abs_structure_Flack -0.007(8)
_refine_ls_extinction_method none
_refine_ls_goodness_of_fit_ref 1.043
_refine_ls_hydrogen_treatment constr
_refine_ls_matrix_type full
_refine_ls_number_parameters 630
_refine_ls_number_reflns 8808
_refine_ls_number_restraints 0
_refine_ls_restrained_S_all 1.043
_refine_ls_R_factor_all 0.0583
_refine_ls_R_factor_gt 0.0506
_refine_ls_shift/su_max 0.000
_refine_ls_shift/su_mean 0.000
_refine_ls_structure_factor_coef Fsqd
_refine_ls_weighting_details 'w=1/[\s^2^(Fo^2^)+(0.0765P)^2^+21.9719P] where P=(Fo^2^+2Fc^2^)/3'
_refine_ls_weighting_scheme calc
_refine_ls_wR_factor_gt 0.1296
_refine_ls_wR_factor_ref 0.1340
_reflns_Friedel_coverage 0.887
_reflns_Friedel_fraction_full 0.962
_reflns_Friedel_fraction_max 0.962
_reflns_number_gt 8278
_reflns_number_total 8808
_reflns_threshold_expression 'I > 2\s(I)'
_cod_data_source_file d3ob00735a2.cif
_cod_data_source_block tius005
_cod_depositor_comments 'Adding full bibliography for 7159384--7159386.cif.'
_cod_database_code 7159384
_shelx_shelxl_version_number 2018/3
_shelx_space_group_comment
;
The symmetry employed for this shelxl refinement is uniquely defined
by the following loop, which should always be used as a source of
symmetry information in preference to the above space-group names.
They are only intended as comments.
;
_shelx_estimated_absorpt_t_max 0.961
_shelx_estimated_absorpt_t_min 0.684
_olex2_refinement_description
;
1. Fixed Uiso
 At 1.2 times of:
  All C(H) groups, All C(H,H) groups
2. Others
 Fixed Y: Rh1(0.61356)
3.a Ternary CH refined with riding coordinates:
 C9(H9), C31(H31), C33(H33), C36(H36), C54(H54), C56(H56), C59(H59)
3.b Secondary CH2 refined with riding coordinates:
 C8(H8A,H8B), C30(H30A,H30B), C32(H32A,H32B), C34(H34A,H34B), C35(H35A,H35B),
 C37(H37A,H37B), C38(H38A,H38B), C53(H53A,H53B), C55(H55A,H55B), C57(H57A,H57B),
  C58(H58A,H58B), C60(H60A,H60B), C61(H61A,H61B)
3.c Aromatic/amide H refined with riding coordinates:
 C2(H2), C3(H3), C4(H4), C10(H10), C11(H11), C12(H12), C13(H13), C14(H14),
 C17(H17), C18(H18), C19(H19), C20(H20), C24(H24), C25(H25), C27(H27), C40(H40),
  C41(H41), C42(H42), C43(H43), C47(H47), C48(H48), C50(H50)
;
_smtbx_masks_special_details
;
A solvent mask was calculated and 168 electrons were 
found in a volume of 822\%A^3^ in 1 void per unit cell. 
This is consistent with the presence of 
1[CH3COOC2H5] per Asymmetric Unit 
which account for 192 electrons 
per unit cell.
;
_smtbx_masks_void_probe_radius 1.2
_smtbx_masks_void_truncation_radius 1.2
_olex2_submission_special_instructions 'No special instructions were received'

loop_
_space_group_symop_operation_xyz
'x, y, z'
'-x, y, -z'
'x+1/2, y+1/2, z'
'-x+1/2, y+1/2, -z'

loop_
_atom_site_label
_atom_site_type_symbol
_atom_site_fract_x
_atom_site_fract_y
_atom_site_fract_z
_atom_site_U_iso_or_equiv
_atom_site_adp_type
_atom_site_occupancy
_atom_site_site_symmetry_order
_atom_site_calc_flag
_atom_site_refinement_flags_posn
_atom_site_refinement_flags_adp
_atom_site_refinement_flags_occupancy
_atom_site_disorder_assembly
_atom_site_disorder_group
Rh1 Rh 0.30654(2) 0.613560 0.27030(3) 0.01786(16) Uani 1 1 d . . . . .
F1 F 0.42462(16) 0.5909(3) 0.6711(3) 0.0328(13) Uani 1 1 d . . . . .
O1 O 0.3016(2) 0.5101(4) 0.3863(5) 0.0217(14) Uani 1 1 d . . . . .
O2 O 0.44102(19) 0.5829(4) 0.4660(4) 0.0272(13) Uani 1 1 d . . . . .
O3 O 0.3109(2) 0.5172(4) -0.0443(5) 0.0251(14) Uani 1 1 d . . . . .
O4 O 0.22891(19) 0.7722(4) 0.4511(4) 0.0247(12) Uani 1 1 d . . . . .
N1 N 0.37960(19) 0.6064(6) 0.3365(4) 0.0206(13) Uani 1 1 d . . . . .
N2 N 0.3138(3) 0.5334(5) 0.1401(6) 0.0205(17) Uani 1 1 d . . . . .
N3 N 0.2884(3) 0.7034(5) 0.3838(6) 0.0206(16) Uani 1 1 d . . . . .
C1 C 0.3190(3) 0.5193(5) 0.4904(6) 0.0212(16) Uani 1 1 d . . . . .
C2 C 0.2921(3) 0.4961(6) 0.5771(7) 0.0281(19) Uani 1 1 d . . . . .
H2 H 0.261436 0.474203 0.558035 0.034 Uiso 1 1 calc R U . . .
C3 C 0.3094(3) 0.5046(6) 0.6882(7) 0.0307(19) Uani 1 1 d . . . . .
H3 H 0.290338 0.488576 0.744291 0.037 Uiso 1 1 calc R U . . .
C4 C 0.3543(3) 0.5361(6) 0.7204(7) 0.035(2) Uani 1 1 d . . . . .
H4 H 0.366024 0.541528 0.797418 0.042 Uiso 1 1 calc R U . . .
C5 C 0.3810(3) 0.5590(5) 0.6382(6) 0.0271(18) Uani 1 1 d . . . . .
C6 C 0.3658(3) 0.5526(5) 0.5225(6) 0.0213(16) Uani 1 1 d . . . . .
C7 C 0.3936(3) 0.5816(5) 0.4366(6) 0.0215(16) Uani 1 1 d . . . . .
C8 C 0.4621(3) 0.6115(9) 0.3710(5) 0.0322(16) Uani 1 1 d . . . . .
H8A H 0.482229 0.565146 0.345108 0.039 Uiso 1 1 calc R U . . .
H8B H 0.481230 0.664405 0.389268 0.039 Uiso 1 1 calc R U . . .
C9 C 0.4208(3) 0.6320(5) 0.2798(6) 0.025(2) Uani 1 1 d . . . . .
H9 H 0.419747 0.696217 0.264538 0.030 Uiso 1 1 calc R U . . .
C10 C 0.4288(3) 0.6280(8) 0.0730(6) 0.036(2) Uani 1 1 d . . . . .
H10 H 0.426545 0.689964 0.071595 0.043 Uiso 1 1 calc R U . . .
C11 C 0.4357(3) 0.5833(8) -0.0235(7) 0.050(3) Uani 1 1 d . . . . .
H11 H 0.438722 0.614673 -0.090595 0.060 Uiso 1 1 calc R U . . .
C12 C 0.4384(4) 0.4913(10) -0.0232(9) 0.056(3) Uani 1 1 d . . . . .
H12 H 0.443388 0.460479 -0.089469 0.067 Uiso 1 1 calc R U . . .
C13 C 0.4337(4) 0.4465(8) 0.0747(8) 0.047(3) Uani 1 1 d . . . . .
H13 H 0.434746 0.384445 0.075377 0.057 Uiso 1 1 calc R U . . .
C14 C 0.4275(3) 0.4922(7) 0.1732(8) 0.037(2) Uani 1 1 d . . . . .
H14 H 0.424969 0.461029 0.240661 0.045 Uiso 1 1 calc R U . . .
C15 C 0.4249(3) 0.5833(6) 0.1723(7) 0.032(2) Uani 1 1 d . . . . .
C16 C 0.3089(3) 0.7032(6) 0.1493(8) 0.021(2) Uani 1 1 d . . . . .
C17 C 0.3071(3) 0.7932(6) 0.1551(7) 0.0238(19) Uani 1 1 d . . . . .
H17 H 0.306914 0.820840 0.225938 0.029 Uiso 1 1 calc R U . . .
C18 C 0.3056(3) 0.8445(6) 0.0580(7) 0.0273(18) Uani 1 1 d . . . . .
H18 H 0.303991 0.906301 0.064403 0.033 Uiso 1 1 calc R U . . .
C19 C 0.3063(3) 0.8078(6) -0.0465(7) 0.0274(19) Uani 1 1 d . . . . .
H19 H 0.305569 0.844201 -0.110782 0.033 Uiso 1 1 calc R U . . .
C20 C 0.3080(3) 0.7166(7) -0.0582(7) 0.025(2) Uani 1 1 d . . . . .
H20 H 0.308177 0.690302 -0.129828 0.030 Uiso 1 1 calc R U . . .
C21 C 0.3094(3) 0.6660(6) 0.0385(8) 0.023(2) Uani 1 1 d . . . . .
C22 C 0.3111(3) 0.5725(6) 0.0448(7) 0.021(2) Uani 1 1 d . . . . .
C23 C 0.3136(3) 0.4332(5) 0.0038(6) 0.0212(17) Uani 1 1 d . . . . .
C24 C 0.3165(3) 0.3544(5) -0.0474(6) 0.0236(17) Uani 1 1 d . . . . .
H24 H 0.314046 0.348717 -0.126668 0.028 Uiso 1 1 calc R U . . .
C25 C 0.3232(3) 0.2828(6) 0.0235(7) 0.0289(19) Uani 1 1 d . . . . .
H25 H 0.324797 0.226371 -0.008889 0.035 Uiso 1 1 calc R U . . .
C26 C 0.3277(3) 0.2898(5) 0.1417(6) 0.0241(17) Uani 1 1 d . . . . .
C27 C 0.3235(3) 0.3717(5) 0.1905(6) 0.0226(17) Uani 1 1 d . . . . .
H27 H 0.325493 0.378654 0.269585 0.027 Uiso 1 1 calc R U . . .
C28 C 0.3163(3) 0.4420(6) 0.1189(6) 0.0198(18) Uani 1 1 d . . . . .
C29 C 0.3413(3) 0.2092(6) 0.2128(7) 0.0263(18) Uani 1 1 d . . . . .
C30 C 0.3057(3) 0.1355(5) 0.1883(7) 0.031(2) Uani 1 1 d . . . . .
H30A H 0.302151 0.121841 0.107099 0.037 Uiso 1 1 calc R U . . .
H30B H 0.275004 0.154719 0.208408 0.037 Uiso 1 1 calc R U . . .
C31 C 0.3217(3) 0.0525(6) 0.2562(8) 0.037(2) Uani 1 1 d . . . . .
H31 H 0.298208 0.004861 0.239301 0.044 Uiso 1 1 calc R U . . .
C32 C 0.3692(4) 0.0224(6) 0.2258(9) 0.038(2) Uani 1 1 d . . . . .
H32A H 0.366535 0.006689 0.145258 0.045 Uiso 1 1 calc R U . . .
H32B H 0.379466 -0.030250 0.270020 0.045 Uiso 1 1 calc R U . . .
C33 C 0.4056(3) 0.0954(5) 0.2501(8) 0.034(2) Uani 1 1 d . . . . .
H33 H 0.436429 0.075556 0.228803 0.041 Uiso 1 1 calc R U . . .
C34 C 0.3894(3) 0.1775(6) 0.1825(7) 0.0290(18) Uani 1 1 d . . . . .
H34A H 0.387003 0.164248 0.101315 0.035 Uiso 1 1 calc R U . . .
H34B H 0.412755 0.224651 0.198665 0.035 Uiso 1 1 calc R U . . .
C35 C 0.3265(4) 0.0742(7) 0.3819(8) 0.041(2) Uani 1 1 d . . . . .
H35A H 0.295989 0.093479 0.403290 0.049 Uiso 1 1 calc R U . . .
H35B H 0.336460 0.021549 0.426295 0.049 Uiso 1 1 calc R U . . .
C36 C 0.3627(4) 0.1470(6) 0.4065(7) 0.039(2) Uani 1 1 d . . . . .
H36 H 0.365724 0.161182 0.488361 0.047 Uiso 1 1 calc R U . . .
C37 C 0.4104(3) 0.1173(9) 0.3749(6) 0.0394(19) Uani 1 1 d . . . . .
H37A H 0.433688 0.164401 0.391687 0.047 Uiso 1 1 calc R U . . .
H37B H 0.421240 0.065124 0.419440 0.047 Uiso 1 1 calc R U . . .
C38 C 0.3467(4) 0.2289(6) 0.3391(7) 0.034(2) Uani 1 1 d . . . . .
H38A H 0.369811 0.276251 0.356157 0.041 Uiso 1 1 calc R U . . .
H38B H 0.316418 0.249141 0.361032 0.041 Uiso 1 1 calc R U . . .
C39 C 0.2371(2) 0.6139(8) 0.2272(5) 0.0235(13) Uani 1 1 d . . . . .
C40 C 0.2101(3) 0.5641(5) 0.1472(6) 0.0260(18) Uani 1 1 d . . . . .
H40 H 0.225071 0.523992 0.102656 0.031 Uiso 1 1 calc R U . . .
C41 C 0.1613(3) 0.5717(5) 0.1307(6) 0.0259(18) Uani 1 1 d . . . . .
H41 H 0.143864 0.535480 0.076817 0.031 Uiso 1 1 calc R U . . .
C42 C 0.1379(3) 0.6316(5) 0.1924(7) 0.029(2) Uani 1 1 d . . . . .
H42 H 0.104988 0.638757 0.178053 0.034 Uiso 1 1 calc R U . . .
C43 C 0.1642(3) 0.6809(6) 0.2760(6) 0.0263(18) Uani 1 1 d . . . . .
H43 H 0.149388 0.721148 0.320603 0.032 Uiso 1 1 calc R U . . .
C44 C 0.2127(3) 0.6698(5) 0.2925(6) 0.0260(18) Uani 1 1 d . . . . .
C45 C 0.2429(3) 0.7154(5) 0.3754(6) 0.0216(16) Uani 1 1 d . . . . .
C46 C 0.2701(3) 0.7989(5) 0.5138(6) 0.0257(17) Uani 1 1 d . . . . .
C47 C 0.2753(3) 0.8592(5) 0.6008(6) 0.0270(18) Uani 1 1 d . . . . .
H47 H 0.249388 0.887158 0.627822 0.032 Uiso 1 1 calc R U . . .
C48 C 0.3206(3) 0.8756(5) 0.6450(6) 0.0248(17) Uani 1 1 d . . . . .
H48 H 0.325909 0.916353 0.704853 0.030 Uiso 1 1 calc R U . . .
C49 C 0.3601(3) 0.8349(5) 0.6064(6) 0.0238(17) Uani 1 1 d . . . . .
C50 C 0.3533(3) 0.7758(5) 0.5181(6) 0.0209(16) Uani 1 1 d . . . . .
H50 H 0.378877 0.748066 0.489471 0.025 Uiso 1 1 calc R U . . .
C51 C 0.3079(3) 0.7588(5) 0.4735(6) 0.0206(16) Uani 1 1 d . . . . .
C52 C 0.4081(3) 0.8558(5) 0.6652(6) 0.0224(16) Uani 1 1 d . . . . .
C53 C 0.4117(3) 0.8280(6) 0.7897(6) 0.0274(18) Uani 1 1 d . . . . .
H53A H 0.386729 0.857443 0.825763 0.033 Uiso 1 1 calc R U . . .
H53B H 0.406671 0.764184 0.794095 0.033 Uiso 1 1 calc R U . . .
C54 C 0.4591(3) 0.8512(6) 0.8535(7) 0.032(2) Uani 1 1 d . . . . .
H54 H 0.460361 0.831614 0.933297 0.039 Uiso 1 1 calc R U . . .
C55 C 0.4983(3) 0.8062(6) 0.7974(7) 0.0322(19) Uani 1 1 d . . . . .
H55A H 0.529066 0.821966 0.837737 0.039 Uiso 1 1 calc R U . . .
H55B H 0.494702 0.741956 0.801072 0.039 Uiso 1 1 calc R U . . .
C56 C 0.4959(3) 0.8346(6) 0.6771(7) 0.0313(19) Uani 1 1 d . . . . .
H56 H 0.520940 0.804397 0.640929 0.038 Uiso 1 1 calc R U . . .
C57 C 0.4479(3) 0.8118(5) 0.6126(6) 0.0249(17) Uani 1 1 d . . . . .
H57A H 0.447073 0.831033 0.533633 0.030 Uiso 1 1 calc R U . . .
H57B H 0.443407 0.747690 0.612854 0.030 Uiso 1 1 calc R U . . .
C58 C 0.4665(4) 0.9492(7) 0.8494(7) 0.041(2) Uani 1 1 d . . . . .
H58A H 0.497054 0.964350 0.891349 0.049 Uiso 1 1 calc R U . . .
H58B H 0.441828 0.979285 0.885639 0.049 Uiso 1 1 calc R U . . .
C59 C 0.4650(4) 0.9802(6) 0.7269(8) 0.040(2) Uani 1 1 d . . . . .
H59 H 0.469988 1.044855 0.724968 0.047 Uiso 1 1 calc R U . . .
C60 C 0.5036(3) 0.9337(6) 0.6734(8) 0.039(2) Uani 1 1 d . . . . .
H60A H 0.534395 0.948655 0.714522 0.046 Uiso 1 1 calc R U . . .
H60B H 0.503380 0.953096 0.594629 0.046 Uiso 1 1 calc R U . . .
C61 C 0.4163(3) 0.9565(6) 0.6614(7) 0.0309(19) Uani 1 1 d . . . . .
H61A H 0.391323 0.987257 0.695513 0.037 Uiso 1 1 calc R U . . .
H61B H 0.415262 0.975888 0.582407 0.037 Uiso 1 1 calc R U . . .

loop_
_atom_site_aniso_label
_atom_site_aniso_U_11
_atom_site_aniso_U_22
_atom_site_aniso_U_33
_atom_site_aniso_U_23
_atom_site_aniso_U_13
_atom_site_aniso_U_12
Rh1 0.0257(3) 0.0180(2) 0.0091(2) 0.0000(3) -0.00112(17) -0.0021(3)
F1 0.032(2) 0.049(4) 0.015(2) 0.0007(19) -0.0045(18) -0.010(2)
O1 0.028(3) 0.023(3) 0.014(3) -0.001(2) 0.002(2) -0.004(3)
O2 0.029(3) 0.038(3) 0.013(2) 0.005(2) -0.002(2) -0.001(2)
O3 0.038(4) 0.025(3) 0.013(3) 0.001(2) 0.003(3) 0.002(3)
O4 0.028(3) 0.028(3) 0.017(3) -0.003(2) -0.001(2) 0.003(2)
N1 0.025(3) 0.020(3) 0.014(2) -0.002(3) -0.006(2) -0.002(4)
N2 0.031(4) 0.018(4) 0.013(4) 0.002(3) 0.003(3) -0.007(3)
N3 0.026(4) 0.019(3) 0.015(3) 0.002(3) -0.006(3) -0.001(3)
C1 0.028(4) 0.020(4) 0.015(4) -0.004(3) -0.002(3) 0.002(3)
C2 0.035(5) 0.034(5) 0.016(4) 0.002(3) 0.001(3) -0.008(4)
C3 0.033(5) 0.044(5) 0.014(4) 0.001(4) 0.001(3) -0.006(4)
C4 0.042(5) 0.052(6) 0.011(4) -0.004(4) 0.000(4) -0.005(4)
C5 0.034(5) 0.032(5) 0.013(4) -0.001(3) -0.006(3) -0.002(4)
C6 0.034(4) 0.020(4) 0.009(3) 0.002(3) -0.002(3) 0.004(3)
C7 0.028(4) 0.021(4) 0.014(4) -0.003(3) -0.005(3) -0.002(3)
C8 0.032(4) 0.045(4) 0.020(3) -0.006(6) 0.001(3) -0.008(6)
C9 0.031(4) 0.029(6) 0.015(3) 0.003(3) -0.001(3) -0.005(3)
C10 0.025(4) 0.063(8) 0.020(4) 0.003(4) 0.003(3) -0.007(5)
C11 0.035(5) 0.098(11) 0.017(4) 0.003(4) 0.002(4) -0.008(5)
C12 0.039(6) 0.095(10) 0.034(6) -0.020(6) 0.002(5) 0.001(6)
C13 0.041(6) 0.058(7) 0.042(6) -0.017(5) 0.002(5) 0.004(5)
C14 0.034(5) 0.049(6) 0.028(5) -0.007(4) 0.002(4) 0.000(4)
C15 0.024(4) 0.047(5) 0.023(4) -0.003(3) -0.002(3) -0.001(3)
C16 0.020(5) 0.027(5) 0.015(4) 0.001(4) 0.001(4) -0.003(4)
C17 0.027(5) 0.031(5) 0.013(4) 0.003(4) -0.001(3) -0.005(4)
C18 0.038(5) 0.023(4) 0.021(4) 0.007(4) 0.003(4) -0.003(4)
C19 0.034(5) 0.030(5) 0.018(4) 0.010(4) 0.005(4) -0.004(4)
C20 0.028(5) 0.035(5) 0.011(4) 0.008(4) -0.002(4) -0.002(4)
C21 0.024(5) 0.025(5) 0.019(5) -0.007(4) -0.001(4) -0.007(4)
C22 0.024(5) 0.030(5) 0.008(4) -0.008(3) 0.000(3) -0.006(4)
C23 0.033(4) 0.022(4) 0.008(4) -0.005(3) 0.001(3) -0.002(3)
C24 0.032(4) 0.021(4) 0.015(4) -0.005(3) -0.004(3) 0.003(3)
C25 0.037(5) 0.029(5) 0.020(4) -0.007(3) 0.000(4) 0.003(4)
C26 0.032(4) 0.019(4) 0.020(4) 0.001(3) -0.001(3) 0.003(3)
C27 0.028(4) 0.026(4) 0.013(3) 0.001(3) -0.002(3) 0.000(3)
C28 0.023(4) 0.025(4) 0.011(4) 0.000(3) 0.001(3) -0.001(3)
C29 0.033(5) 0.024(4) 0.021(4) 0.000(3) 0.002(4) 0.005(4)
C30 0.034(4) 0.028(6) 0.029(4) 0.008(3) 0.002(4) 0.004(3)
C31 0.034(5) 0.033(5) 0.042(5) 0.008(4) 0.000(4) 0.001(4)
C32 0.044(6) 0.023(4) 0.045(6) 0.005(4) 0.005(5) 0.002(4)
C33 0.033(4) 0.028(6) 0.041(5) 0.008(4) 0.004(4) 0.005(4)
C34 0.034(5) 0.026(4) 0.025(4) 0.001(4) -0.003(4) 0.001(4)
C35 0.049(6) 0.037(5) 0.036(5) 0.011(4) 0.005(5) 0.003(5)
C36 0.061(6) 0.032(5) 0.023(4) 0.010(3) -0.002(4) 0.011(4)
C37 0.049(5) 0.036(4) 0.032(4) 0.004(6) -0.004(4) 0.013(6)
C38 0.052(6) 0.032(5) 0.017(4) 0.001(4) 0.000(4) 0.006(4)
C39 0.035(4) 0.020(3) 0.015(3) 0.002(5) 0.000(3) 0.001(6)
C40 0.034(5) 0.027(4) 0.015(4) 0.000(3) -0.006(3) -0.004(4)
C41 0.032(4) 0.028(4) 0.016(4) 0.002(3) -0.005(3) -0.014(4)
C42 0.032(4) 0.028(6) 0.025(4) 0.007(3) -0.001(3) -0.003(4)
C43 0.027(4) 0.032(4) 0.019(4) 0.004(3) -0.002(3) 0.006(4)
C44 0.035(5) 0.026(4) 0.015(4) 0.006(3) -0.004(3) -0.001(4)
C45 0.030(4) 0.021(4) 0.013(3) 0.004(3) -0.003(3) 0.001(3)
C46 0.030(4) 0.026(4) 0.019(4) 0.000(3) -0.004(3) 0.003(3)
C47 0.035(5) 0.030(4) 0.016(4) -0.003(3) 0.001(4) 0.009(4)
C48 0.038(5) 0.025(4) 0.011(3) -0.001(3) 0.000(3) 0.004(3)
C49 0.035(5) 0.022(4) 0.014(3) 0.003(3) 0.002(3) 0.003(3)
C50 0.032(4) 0.016(4) 0.014(3) -0.001(3) 0.001(3) 0.000(3)
C51 0.034(4) 0.015(4) 0.011(4) 0.000(3) -0.001(3) 0.001(3)
C52 0.028(4) 0.026(4) 0.012(4) 0.002(3) -0.003(3) 0.003(3)
C53 0.033(5) 0.034(5) 0.014(4) 0.002(3) -0.001(3) 0.000(4)
C54 0.035(5) 0.043(5) 0.017(4) 0.000(4) -0.003(4) 0.004(4)
C55 0.036(5) 0.035(5) 0.025(4) 0.001(4) 0.002(4) 0.003(4)
C56 0.037(5) 0.034(5) 0.022(4) -0.006(4) 0.003(4) 0.000(4)
C57 0.033(5) 0.024(4) 0.017(4) -0.001(3) 0.000(3) -0.002(3)
C58 0.041(5) 0.050(6) 0.029(5) -0.009(4) -0.006(4) -0.001(5)
C59 0.046(6) 0.030(5) 0.040(5) -0.006(4) -0.003(5) 0.001(4)
C60 0.041(5) 0.042(5) 0.032(5) -0.002(4) 0.000(4) -0.010(4)
C61 0.040(5) 0.025(4) 0.026(4) 0.000(3) -0.005(4) -0.001(4)

loop_
_atom_type_symbol
_atom_type_description
_atom_type_scat_dispersion_real
_atom_type_scat_dispersion_imag
_atom_type_scat_source
C C 0.0181 0.0091 'International Tables Vol C Tables 4.2.6.8 and 6.1.1.4'
F F 0.0727 0.0534 'International Tables Vol C Tables 4.2.6.8 and 6.1.1.4'
H H 0.0000 0.0000 'International Tables Vol C Tables 4.2.6.8 and 6.1.1.4'
N N 0.0311 0.0180 'International Tables Vol C Tables 4.2.6.8 and 6.1.1.4'
O O 0.0492 0.0322 'International Tables Vol C Tables 4.2.6.8 and 6.1.1.4'
Rh Rh 0.0927 3.6045 'International Tables Vol C Tables 4.2.6.8 and 6.1.1.4'

loop_
_exptl_crystal_face_index_h
_exptl_crystal_face_index_k
_exptl_crystal_face_index_l
_exptl_crystal_face_perp_dist
-2.00 -2.00 -3.00 0.0220
-1.00 0.00 0.00 0.0040
-1.00 -2.00 -2.00 0.0200
-1.00 -2.00 0.00 0.0330
1.00 2.00 2.00 0.0300
1.00 0.00 0.00 0.0060
1.00 0.00 3.00 0.0370
2.00 2.00 1.00 0.0310
2.00 1.00 -3.00 0.0400
2.00 -2.00 1.00 0.0450
2.00 0.00 -1.00 0.0230
3.00 -2.00 -1.00 0.0120
3.00 0.00 1.00 0.0260

loop_
_geom_angle_atom_site_label_1
_geom_angle_atom_site_label_2
_geom_angle_atom_site_label_3
_geom_angle
_geom_angle_site_symmetry_1
_geom_angle_site_symmetry_3
_geom_angle_publ_flag
O1 Rh1 N1 81.9(3) . . ?
N2 Rh1 O1 94.4(3) . . ?
N2 Rh1 N1 93.9(3) . . ?
N2 Rh1 N3 169.3(3) . . ?
N3 Rh1 O1 91.2(2) . . ?
N3 Rh1 N1 95.9(3) . . ?
C16 Rh1 O1 174.6(3) . . ?
C16 Rh1 N1 100.7(3) . . ?
C16 Rh1 N2 80.8(3) . . ?
C16 Rh1 N3 93.2(4) . . ?
C16 Rh1 C39 86.0(4) . . ?
C39 Rh1 O1 91.7(3) . . ?
C39 Rh1 N1 172.9(3) . . ?
C39 Rh1 N2 89.7(4) . . ?
C39 Rh1 N3 81.0(4) . . ?
C1 O1 Rh1 120.1(5) . . ?
C7 O2 C8 107.8(5) . . ?
C22 O3 C23 104.5(6) . . ?
C45 O4 C46 104.3(6) . . ?
C7 N1 Rh1 123.0(5) . . ?
C7 N1 C9 109.0(6) . . ?
C9 N1 Rh1 127.9(4) . . ?
C22 N2 Rh1 113.9(6) . . ?
C22 N2 C28 107.3(7) . . ?
C28 N2 Rh1 138.4(6) . . ?
C45 N3 Rh1 111.9(6) . . ?
C45 N3 C51 105.9(7) . . ?
C51 N3 Rh1 142.2(6) . . ?
O1 C1 C2 119.8(8) . . ?
O1 C1 C6 122.4(7) . . ?
C2 C1 C6 117.8(7) . . ?
C1 C2 H2 119.2 . . ?
C3 C2 C1 121.6(8) . . ?
C3 C2 H2 119.2 . . ?
C2 C3 H3 119.3 . . ?
C2 C3 C4 121.4(8) . . ?
C4 C3 H3 119.3 . . ?
C3 C4 H4 120.9 . . ?
C5 C4 C3 118.2(7) . . ?
C5 C4 H4 120.9 . . ?
F1 C5 C4 117.5(7) . . ?
F1 C5 C6 118.8(7) . . ?
C4 C5 C6 123.7(8) . . ?
C5 C6 C1 117.3(7) . . ?
C5 C6 C7 123.0(7) . . ?
C7 C6 C1 119.6(6) . . ?
O2 C7 C6 116.2(6) . . ?
N1 C7 O2 115.6(7) . . ?
N1 C7 C6 128.3(7) . . ?
O2 C8 H8A 110.7 . . ?
O2 C8 H8B 110.7 . . ?
O2 C8 C9 105.2(6) . . ?
H8A C8 H8B 108.8 . . ?
C9 C8 H8A 110.7 . . ?
C9 C8 H8B 110.7 . . ?
N1 C9 C8 102.3(6) . . ?
N1 C9 H9 109.4 . . ?
N1 C9 C15 114.1(6) . . ?
C8 C9 H9 109.4 . . ?
C15 C9 C8 111.9(7) . . ?
C15 C9 H9 109.4 . . ?
C11 C10 H10 119.7 . . ?
C11 C10 C15 120.6(11) . . ?
C15 C10 H10 119.7 . . ?
C10 C11 H11 119.8 . . ?
C10 C11 C12 120.4(10) . . ?
C12 C11 H11 119.8 . . ?
C11 C12 H12 120.4 . . ?
C13 C12 C11 119.2(10) . . ?
C13 C12 H12 120.4 . . ?
C12 C13 H13 119.8 . . ?
C12 C13 C14 120.3(11) . . ?
C14 C13 H13 119.8 . . ?
C13 C14 H14 119.9 . . ?
C15 C14 C13 120.2(9) . . ?
C15 C14 H14 119.9 . . ?
C10 C15 C9 120.9(8) . . ?
C10 C15 C14 119.3(9) . . ?
C14 C15 C9 119.8(8) . . ?
C17 C16 Rh1 129.9(7) . . ?
C17 C16 C21 116.3(8) . . ?
C21 C16 Rh1 113.6(7) . . ?
C16 C17 H17 119.5 . . ?
C16 C17 C18 121.0(8) . . ?
C18 C17 H17 119.5 . . ?
C17 C18 H18 119.1 . . ?
C19 C18 C17 121.8(8) . . ?
C19 C18 H18 119.1 . . ?
C18 C19 H19 119.9 . . ?
C18 C19 C20 120.1(8) . . ?
C20 C19 H19 119.9 . . ?
C19 C20 H20 121.1 . . ?
C21 C20 C19 117.8(8) . . ?
C21 C20 H20 121.1 . . ?
C20 C21 C16 123.0(9) . . ?
C20 C21 C22 126.6(10) . . ?
C22 C21 C16 110.4(9) . . ?
O3 C22 C21 125.5(9) . . ?
N2 C22 O3 113.8(8) . . ?
N2 C22 C21 120.7(9) . . ?
C24 C23 O3 128.9(7) . . ?
C24 C23 C28 122.6(8) . . ?
C28 C23 O3 108.3(7) . . ?
C23 C24 H24 122.1 . . ?
C23 C24 C25 115.8(7) . . ?
C25 C24 H24 122.1 . . ?
C24 C25 H25 118.5 . . ?
C24 C25 C26 123.1(8) . . ?
C26 C25 H25 118.5 . . ?
C25 C26 C29 119.2(7) . . ?
C27 C26 C25 119.2(7) . . ?
C27 C26 C29 121.4(7) . . ?
C26 C27 H27 121.5 . . ?
C28 C27 C26 117.0(7) . . ?
C28 C27 H27 121.5 . . ?
C23 C28 N2 106.1(7) . . ?
C27 C28 N2 131.5(7) . . ?
C27 C28 C23 122.3(8) . . ?
C26 C29 C30 111.4(7) . . ?
C26 C29 C34 107.5(7) . . ?
C26 C29 C38 112.5(7) . . ?
C30 C29 C34 108.9(7) . . ?
C30 C29 C38 108.8(7) . . ?
C38 C29 C34 107.7(7) . . ?
C29 C30 H30A 109.5 . . ?
C29 C30 H30B 109.5 . . ?
C29 C30 C31 110.5(7) . . ?
H30A C30 H30B 108.1 . . ?
C31 C30 H30A 109.5 . . ?
C31 C30 H30B 109.5 . . ?
C30 C31 H31 109.7 . . ?
C32 C31 C30 109.9(8) . . ?
C32 C31 H31 109.7 . . ?
C32 C31 C35 108.7(8) . . ?
C35 C31 C30 109.0(8) . . ?
C35 C31 H31 109.7 . . ?
C31 C32 H32A 109.6 . . ?
C31 C32 H32B 109.6 . . ?
C31 C32 C33 110.3(8) . . ?
H32A C32 H32B 108.1 . . ?
C33 C32 H32A 109.6 . . ?
C33 C32 H32B 109.6 . . ?
C32 C33 H33 109.7 . . ?
C32 C33 C34 109.5(7) . . ?
C34 C33 H33 109.7 . . ?
C37 C33 C32 109.1(8) . . ?
C37 C33 H33 109.7 . . ?
C37 C33 C34 109.0(8) . . ?
C29 C34 H34A 109.5 . . ?
C29 C34 H34B 109.5 . . ?
C33 C34 C29 110.9(7) . . ?
C33 C34 H34A 109.5 . . ?
C33 C34 H34B 109.5 . . ?
H34A C34 H34B 108.1 . . ?
C31 C35 H35A 109.9 . . ?
C31 C35 H35B 109.9 . . ?
H35A C35 H35B 108.3 . . ?
C36 C35 C31 109.1(8) . . ?
C36 C35 H35A 109.9 . . ?
C36 C35 H35B 109.9 . . ?
C35 C36 H36 109.1 . . ?
C35 C36 C37 110.3(9) . . ?
C35 C36 C38 109.7(8) . . ?
C37 C36 H36 109.1 . . ?
C38 C36 H36 109.1 . . ?
C38 C36 C37 109.5(8) . . ?
C33 C37 C36 109.1(7) . . ?
C33 C37 H37A 109.9 . . ?
C33 C37 H37B 109.9 . . ?
C36 C37 H37A 109.9 . . ?
C36 C37 H37B 109.9 . . ?
H37A C37 H37B 108.3 . . ?
C29 C38 H38A 109.6 . . ?
C29 C38 H38B 109.6 . . ?
C36 C38 C29 110.4(7) . . ?
C36 C38 H38A 109.6 . . ?
C36 C38 H38B 109.6 . . ?
H38A C38 H38B 108.1 . . ?
C40 C39 Rh1 129.5(7) . . ?
C40 C39 C44 116.3(7) . . ?
C44 C39 Rh1 114.1(6) . . ?
C39 C40 H40 119.2 . . ?
C39 C40 C41 121.5(8) . . ?
C41 C40 H40 119.2 . . ?
C40 C41 H41 119.4 . . ?
C42 C41 C40 121.2(7) . . ?
C42 C41 H41 119.4 . . ?
C41 C42 H42 120.9 . . ?
C41 C42 C43 118.3(8) . . ?
C43 C42 H42 120.9 . . ?
C42 C43 H43 120.6 . . ?
C44 C43 C42 118.9(8) . . ?
C44 C43 H43 120.6 . . ?
C39 C44 C45 112.5(7) . . ?
C43 C44 C39 123.7(7) . . ?
C43 C44 C45 123.9(8) . . ?
O4 C45 C44 125.2(7) . . ?
N3 C45 O4 114.3(7) . . ?
N3 C45 C44 120.4(7) . . ?
C47 C46 O4 127.6(8) . . ?
C51 C46 O4 109.8(7) . . ?
C51 C46 C47 122.5(8) . . ?
C46 C47 H47 122.5 . . ?
C48 C47 C46 115.0(8) . . ?
C48 C47 H47 122.5 . . ?
C47 C48 H48 118.1 . . ?
C47 C48 C49 123.8(7) . . ?
C49 C48 H48 118.1 . . ?
C48 C49 C52 118.7(7) . . ?
C50 C49 C48 119.1(8) . . ?
C50 C49 C52 122.2(7) . . ?
C49 C50 H50 121.3 . . ?
C51 C50 C49 117.4(7) . . ?
C51 C50 H50 121.3 . . ?
C46 C51 N3 105.6(7) . . ?
C50 C51 N3 132.3(8) . . ?
C50 C51 C46 122.1(7) . . ?
C49 C52 C53 110.3(6) . . ?
C49 C52 C57 113.9(6) . . ?
C49 C52 C61 109.2(6) . . ?
C53 C52 C61 107.9(6) . . ?
C57 C52 C53 108.1(6) . . ?
C57 C52 C61 107.3(7) . . ?
C52 C53 H53A 109.2 . . ?
C52 C53 H53B 109.2 . . ?
H53A C53 H53B 107.9 . . ?
C54 C53 C52 112.0(7) . . ?
C54 C53 H53A 109.2 . . ?
C54 C53 H53B 109.2 . . ?
C53 C54 H54 109.8 . . ?
C53 C54 C55 109.6(7) . . ?
C55 C54 H54 109.8 . . ?
C58 C54 C53 109.5(7) . . ?
C58 C54 H54 109.8 . . ?
C58 C54 C55 108.3(8) . . ?
C54 C55 H55A 109.7 . . ?
C54 C55 H55B 109.7 . . ?
H55A C55 H55B 108.2 . . ?
C56 C55 C54 109.7(7) . . ?
C56 C55 H55A 109.7 . . ?
C56 C55 H55B 109.7 . . ?
C55 C56 H56 109.2 . . ?
C55 C56 C57 110.7(7) . . ?
C55 C56 C60 108.9(7) . . ?
C57 C56 H56 109.2 . . ?
C60 C56 H56 109.2 . . ?
C60 C56 C57 109.5(7) . . ?
C52 C57 C56 111.4(6) . . ?
C52 C57 H57A 109.3 . . ?
C52 C57 H57B 109.3 . . ?
C56 C57 H57A 109.3 . . ?
C56 C57 H57B 109.3 . . ?
H57A C57 H57B 108.0 . . ?
C54 C58 H58A 109.6 . . ?
C54 C58 H58B 109.6 . . ?
C54 C58 C59 110.3(7) . . ?
H58A C58 H58B 108.1 . . ?
C59 C58 H58A 109.6 . . ?
C59 C58 H58B 109.6 . . ?
C58 C59 H59 109.8 . . ?
C58 C59 C61 109.2(8) . . ?
C60 C59 C58 108.6(8) . . ?
C60 C59 H59 109.8 . . ?
C60 C59 C61 109.7(7) . . ?
C61 C59 H59 109.8 . . ?
C56 C60 H60A 109.8 . . ?
C56 C60 H60B 109.8 . . ?
C59 C60 C56 109.4(8) . . ?
C59 C60 H60A 109.8 . . ?
C59 C60 H60B 109.8 . . ?
H60A C60 H60B 108.2 . . ?
C52 C61 C59 110.1(7) . . ?
C52 C61 H61A 109.6 . . ?
C52 C61 H61B 109.6 . . ?
C59 C61 H61A 109.6 . . ?
C59 C61 H61B 109.6 . . ?
H61A C61 H61B 108.2 . . ?

loop_
_geom_bond_atom_site_label_1
_geom_bond_atom_site_label_2
_geom_bond_distance
_geom_bond_site_symmetry_2
_geom_bond_publ_flag
Rh1 O1 2.125(6) . ?
Rh1 N1 2.166(5) . ?
Rh1 N2 2.017(8) . ?
Rh1 N3 2.046(8) . ?
Rh1 C16 2.005(9) . ?
Rh1 C39 2.009(7) . ?
F1 C5 1.363(9) . ?
O1 C1 1.299(10) . ?
O2 C7 1.373(10) . ?
O2 C8 1.423(9) . ?
O3 C22 1.364(11) . ?
O3 C23 1.407(10) . ?
O4 C45 1.353(9) . ?
O4 C46 1.392(10) . ?
N1 C7 1.280(9) . ?
N1 C9 1.490(10) . ?
N2 C22 1.285(12) . ?
N2 C28 1.423(11) . ?
N3 C45 1.317(11) . ?
N3 C51 1.433(10) . ?
C1 C2 1.413(11) . ?
C1 C6 1.452(11) . ?
C2 H2 0.9500 . ?
C2 C3 1.374(11) . ?
C3 H3 0.9500 . ?
C3 C4 1.393(13) . ?
C4 H4 0.9500 . ?
C4 C5 1.368(12) . ?
C5 C6 1.410(10) . ?
C6 C7 1.448(11) . ?
C8 H8A 0.9900 . ?
C8 H8B 0.9900 . ?
C8 C9 1.551(11) . ?
C9 H9 1.0000 . ?
C9 C15 1.508(11) . ?
C10 H10 0.9500 . ?
C10 C11 1.381(14) . ?
C10 C15 1.390(12) . ?
C11 H11 0.9500 . ?
C11 C12 1.410(17) . ?
C12 H12 0.9500 . ?
C12 C13 1.380(17) . ?
C13 H13 0.9500 . ?
C13 C14 1.403(13) . ?
C14 H14 0.9500 . ?
C14 C15 1.395(14) . ?
C16 C17 1.380(13) . ?
C16 C21 1.448(13) . ?
C17 H17 0.9500 . ?
C17 C18 1.402(11) . ?
C18 H18 0.9500 . ?
C18 C19 1.376(12) . ?
C19 H19 0.9500 . ?
C19 C20 1.403(13) . ?
C20 H20 0.9500 . ?
C20 C21 1.392(13) . ?
C21 C22 1.434(11) . ?
C23 C24 1.360(11) . ?
C23 C28 1.382(11) . ?
C24 H24 0.9500 . ?
C24 C25 1.387(12) . ?
C25 H25 0.9500 . ?
C25 C26 1.413(11) . ?
C26 C27 1.395(11) . ?
C26 C29 1.525(11) . ?
C27 H27 0.9500 . ?
C27 C28 1.378(11) . ?
C29 C30 1.530(12) . ?
C29 C34 1.552(12) . ?
C29 C38 1.536(11) . ?
C30 H30A 0.9900 . ?
C30 H30B 0.9900 . ?
C30 C31 1.550(12) . ?
C31 H31 1.0000 . ?
C31 C32 1.531(14) . ?
C31 C35 1.535(14) . ?
C32 H32A 0.9900 . ?
C32 H32B 0.9900 . ?
C32 C33 1.538(13) . ?
C33 H33 1.0000 . ?
C33 C34 1.539(11) . ?
C33 C37 1.525(12) . ?
C34 H34A 0.9900 . ?
C34 H34B 0.9900 . ?
C35 H35A 0.9900 . ?
C35 H35B 0.9900 . ?
C35 C36 1.531(14) . ?
C36 H36 1.0000 . ?
C36 C37 1.540(13) . ?
C36 C38 1.534(12) . ?
C37 H37A 0.9900 . ?
C37 H37B 0.9900 . ?
C38 H38A 0.9900 . ?
C38 H38B 0.9900 . ?
C39 C40 1.391(12) . ?
C39 C44 1.402(13) . ?
C40 H40 0.9500 . ?
C40 C41 1.403(12) . ?
C41 H41 0.9500 . ?
C41 C42 1.402(12) . ?
C42 H42 0.9500 . ?
C42 C43 1.405(12) . ?
C43 H43 0.9500 . ?
C43 C44 1.400(12) . ?
C44 C45 1.427(11) . ?
C46 C47 1.389(11) . ?
C46 C51 1.385(12) . ?
C47 H47 0.9500 . ?
C47 C48 1.376(12) . ?
C48 H48 0.9500 . ?
C48 C49 1.422(11) . ?
C49 C50 1.390(11) . ?
C49 C52 1.513(11) . ?
C50 H50 0.9500 . ?
C50 C51 1.380(11) . ?
C52 C53 1.545(10) . ?
C52 C57 1.528(11) . ?
C52 C61 1.561(12) . ?
C53 H53A 0.9900 . ?
C53 H53B 0.9900 . ?
C53 C54 1.531(12) . ?
C54 H54 1.0000 . ?
C54 C55 1.544(12) . ?
C54 C58 1.515(14) . ?
C55 H55A 0.9900 . ?
C55 H55B 0.9900 . ?
C55 C56 1.501(11) . ?
C56 H56 1.0000 . ?
C56 C57 1.546(12) . ?
C56 C60 1.534(13) . ?
C57 H57A 0.9900 . ?
C57 H57B 0.9900 . ?
C58 H58A 0.9900 . ?
C58 H58B 0.9900 . ?
C58 C59 1.542(13) . ?
C59 H59 1.0000 . ?
C59 C60 1.525(14) . ?
C59 C61 1.570(13) . ?
C60 H60A 0.9900 . ?
C60 H60B 0.9900 . ?
C61 H61A 0.9900 . ?
C61 H61B 0.9900 . ?

loop_
_geom_torsion_atom_site_label_1
_geom_torsion_atom_site_label_2
_geom_torsion_atom_site_label_3
_geom_torsion_atom_site_label_4
_geom_torsion
_geom_torsion_site_symmetry_1
_geom_torsion_site_symmetry_2
_geom_torsion_site_symmetry_3
_geom_torsion_site_symmetry_4
_geom_torsion_publ_flag
Rh1 O1 C1 C2 132.3(7) . . . . ?
Rh1 O1 C1 C6 -48.0(10) . . . . ?
Rh1 N1 C7 O2 -178.4(5) . . . . ?
Rh1 N1 C7 C6 1.3(13) . . . . ?
Rh1 N1 C9 C8 179.7(7) . . . . ?
Rh1 N1 C9 C15 -59.2(10) . . . . ?
Rh1 N2 C22 O3 -173.2(6) . . . . ?
Rh1 N2 C22 C21 7.9(13) . . . . ?
Rh1 N2 C28 C23 170.2(7) . . . . ?
Rh1 N2 C28 C27 -14.8(16) . . . . ?
Rh1 N3 C45 O4 178.0(5) . . . . ?
Rh1 N3 C45 C44 -1.3(9) . . . . ?
Rh1 N3 C51 C46 -177.0(7) . . . . ?
Rh1 N3 C51 C50 3.7(15) . . . . ?
Rh1 C16 C17 C18 -174.9(7) . . . . ?
Rh1 C16 C21 C20 175.8(7) . . . . ?
Rh1 C16 C21 C22 -3.7(11) . . . . ?
Rh1 C39 C40 C41 178.1(7) . . . . ?
Rh1 C39 C44 C43 179.2(6) . . . . ?
Rh1 C39 C44 C45 0.7(10) . . . . ?
F1 C5 C6 C1 -179.3(7) . . . . ?
F1 C5 C6 C7 -2.4(12) . . . . ?
O1 C1 C2 C3 179.7(8) . . . . ?
O1 C1 C6 C5 -179.4(7) . . . . ?
O1 C1 C6 C7 3.6(12) . . . . ?
O2 C8 C9 N1 -3.0(10) . . . . ?
O2 C8 C9 C15 -125.6(8) . . . . ?
O3 C23 C24 C25 174.2(8) . . . . ?
O3 C23 C28 N2 1.4(9) . . . . ?
O3 C23 C28 C27 -174.1(8) . . . . ?
O4 C46 C47 C48 -177.5(7) . . . . ?
O4 C46 C51 N3 -1.5(9) . . . . ?
O4 C46 C51 C50 177.9(7) . . . . ?
N1 C9 C15 C10 125.8(8) . . . . ?
N1 C9 C15 C14 -57.6(10) . . . . ?
C1 C2 C3 C4 -0.3(14) . . . . ?
C1 C6 C7 O2 -158.0(7) . . . . ?
C1 C6 C7 N1 22.3(13) . . . . ?
C2 C1 C6 C5 0.3(11) . . . . ?
C2 C1 C6 C7 -176.7(7) . . . . ?
C2 C3 C4 C5 0.2(14) . . . . ?
C3 C4 C5 F1 179.1(8) . . . . ?
C3 C4 C5 C6 0.0(14) . . . . ?
C4 C5 C6 C1 -0.3(12) . . . . ?
C4 C5 C6 C7 176.6(8) . . . . ?
C5 C6 C7 O2 25.2(11) . . . . ?
C5 C6 C7 N1 -154.5(9) . . . . ?
C6 C1 C2 C3 0.0(13) . . . . ?
C7 O2 C8 C9 2.6(10) . . . . ?
C7 N1 C9 C8 2.4(10) . . . . ?
C7 N1 C9 C15 123.5(8) . . . . ?
C8 O2 C7 N1 -1.1(10) . . . . ?
C8 O2 C7 C6 179.1(8) . . . . ?
C8 C9 C15 C10 -118.6(9) . . . . ?
C8 C9 C15 C14 57.9(10) . . . . ?
C9 N1 C7 O2 -1.0(10) . . . . ?
C9 N1 C7 C6 178.8(8) . . . . ?
C10 C11 C12 C13 0.4(15) . . . . ?
C11 C10 C15 C9 175.5(8) . . . . ?
C11 C10 C15 C14 -1.0(12) . . . . ?
C11 C12 C13 C14 -1.5(15) . . . . ?
C12 C13 C14 C15 1.4(15) . . . . ?
C13 C14 C15 C9 -176.7(8) . . . . ?
C13 C14 C15 C10 -0.1(13) . . . . ?
C15 C10 C11 C12 0.9(14) . . . . ?
C16 C17 C18 C19 -0.7(14) . . . . ?
C16 C21 C22 O3 178.4(7) . . . . ?
C16 C21 C22 N2 -2.8(16) . . . . ?
C17 C16 C21 C20 -0.2(14) . . . . ?
C17 C16 C21 C22 -179.7(9) . . . . ?
C17 C18 C19 C20 0.8(14) . . . . ?
C18 C19 C20 C21 -0.6(14) . . . . ?
C19 C20 C21 C16 0.3(14) . . . . ?
C19 C20 C21 C22 179.8(11) . . . . ?
C20 C21 C22 O3 -1.1(19) . . . . ?
C20 C21 C22 N2 177.7(8) . . . . ?
C21 C16 C17 C18 0.4(13) . . . . ?
C22 O3 C23 C24 -177.1(9) . . . . ?
C22 O3 C23 C28 -1.1(9) . . . . ?
C22 N2 C28 C23 -1.2(10) . . . . ?
C22 N2 C28 C27 173.8(9) . . . . ?
C23 O3 C22 N2 0.3(10) . . . . ?
C23 O3 C22 C21 179.1(11) . . . . ?
C23 C24 C25 C26 -1.1(13) . . . . ?
C24 C23 C28 N2 177.7(8) . . . . ?
C24 C23 C28 C27 2.2(13) . . . . ?
C24 C25 C26 C27 2.6(13) . . . . ?
C24 C25 C26 C29 -172.0(8) . . . . ?
C25 C26 C27 C28 -1.7(12) . . . . ?
C25 C26 C29 C30 -59.9(10) . . . . ?
C25 C26 C29 C34 59.3(10) . . . . ?
C25 C26 C29 C38 177.6(8) . . . . ?
C26 C27 C28 N2 -174.9(9) . . . . ?
C26 C27 C28 C23 -0.6(12) . . . . ?
C26 C29 C30 C31 176.7(7) . . . . ?
C26 C29 C34 C33 -179.5(7) . . . . ?
C26 C29 C38 C36 -177.3(8) . . . . ?
C27 C26 C29 C30 125.6(8) . . . . ?
C27 C26 C29 C34 -115.2(8) . . . . ?
C27 C26 C29 C38 3.2(12) . . . . ?
C28 N2 C22 O3 0.6(11) . . . . ?
C28 N2 C22 C21 -178.3(10) . . . . ?
C28 C23 C24 C25 -1.3(12) . . . . ?
C29 C26 C27 C28 172.8(8) . . . . ?
C29 C30 C31 C32 -59.1(10) . . . . ?
C29 C30 C31 C35 60.0(10) . . . . ?
C30 C29 C34 C33 -58.7(9) . . . . ?
C30 C29 C38 C36 58.8(10) . . . . ?
C30 C31 C32 C33 58.6(10) . . . . ?
C30 C31 C35 C36 -60.0(10) . . . . ?
C31 C32 C33 C34 -58.5(10) . . . . ?
C31 C32 C33 C37 60.7(10) . . . . ?
C31 C35 C36 C37 -60.2(9) . . . . ?
C31 C35 C36 C38 60.5(10) . . . . ?
C32 C31 C35 C36 59.9(10) . . . . ?
C32 C33 C34 C29 58.7(10) . . . . ?
C32 C33 C37 C36 -59.3(11) . . . . ?
C34 C29 C30 C31 58.3(9) . . . . ?
C34 C29 C38 C36 -59.1(10) . . . . ?
C34 C33 C37 C36 60.2(11) . . . . ?
C35 C31 C32 C33 -60.7(10) . . . . ?
C35 C36 C37 C33 60.0(11) . . . . ?
C35 C36 C38 C29 -60.2(11) . . . . ?
C37 C33 C34 C29 -60.5(9) . . . . ?
C37 C36 C38 C29 60.9(11) . . . . ?
C38 C29 C30 C31 -58.8(10) . . . . ?
C38 C29 C34 C33 59.1(9) . . . . ?
C38 C36 C37 C33 -60.8(11) . . . . ?
C39 C40 C41 C42 1.7(12) . . . . ?
C39 C44 C45 O4 -178.7(7) . . . . ?
C39 C44 C45 N3 0.5(11) . . . . ?
C40 C39 C44 C43 -4.0(13) . . . . ?
C40 C39 C44 C45 177.5(8) . . . . ?
C40 C41 C42 C43 -3.5(11) . . . . ?
C41 C42 C43 C44 1.5(11) . . . . ?
C42 C43 C44 C39 2.3(12) . . . . ?
C42 C43 C44 C45 -179.3(7) . . . . ?
C43 C44 C45 O4 2.8(12) . . . . ?
C43 C44 C45 N3 -178.0(7) . . . . ?
C44 C39 C40 C41 2.0(13) . . . . ?
C45 O4 C46 C47 178.0(8) . . . . ?
C45 O4 C46 C51 0.9(8) . . . . ?
C45 N3 C51 C46 1.6(9) . . . . ?
C45 N3 C51 C50 -177.7(8) . . . . ?
C46 O4 C45 N3 0.1(8) . . . . ?
C46 O4 C45 C44 179.4(7) . . . . ?
C46 C47 C48 C49 0.1(12) . . . . ?
C47 C46 C51 N3 -178.8(7) . . . . ?
C47 C46 C51 C50 0.6(12) . . . . ?
C47 C48 C49 C50 0.7(12) . . . . ?
C47 C48 C49 C52 -177.6(7) . . . . ?
C48 C49 C50 C51 -0.9(11) . . . . ?
C48 C49 C52 C53 61.1(9) . . . . ?
C48 C49 C52 C57 -177.1(7) . . . . ?
C48 C49 C52 C61 -57.2(9) . . . . ?
C49 C50 C51 N3 179.5(8) . . . . ?
C49 C50 C51 C46 0.3(11) . . . . ?
C49 C52 C53 C54 -177.8(7) . . . . ?
C49 C52 C57 C56 -179.3(6) . . . . ?
C49 C52 C61 C59 177.3(7) . . . . ?
C50 C49 C52 C53 -117.1(8) . . . . ?
C50 C49 C52 C57 4.7(10) . . . . ?
C50 C49 C52 C61 124.6(8) . . . . ?
C51 N3 C45 O4 -1.1(9) . . . . ?
C51 N3 C45 C44 179.6(7) . . . . ?
C51 C46 C47 C48 -0.7(12) . . . . ?
C52 C49 C50 C51 177.3(7) . . . . ?
C52 C53 C54 C55 -58.5(9) . . . . ?
C52 C53 C54 C58 60.2(9) . . . . ?
C53 C52 C57 C56 -56.4(9) . . . . ?
C53 C52 C61 C59 57.5(9) . . . . ?
C53 C54 C55 C56 58.4(10) . . . . ?
C53 C54 C58 C59 -59.8(10) . . . . ?
C54 C55 C56 C57 -58.6(9) . . . . ?
C54 C55 C56 C60 61.8(10) . . . . ?
C54 C58 C59 C60 -59.9(10) . . . . ?
C54 C58 C59 C61 59.7(10) . . . . ?
C55 C54 C58 C59 59.7(9) . . . . ?
C55 C56 C57 C52 59.1(9) . . . . ?
C55 C56 C60 C59 -61.7(9) . . . . ?
C57 C52 C53 C54 57.1(9) . . . . ?
C57 C52 C61 C59 -58.8(8) . . . . ?
C57 C56 C60 C59 59.6(9) . . . . ?
C58 C54 C55 C56 -61.0(9) . . . . ?
C58 C59 C60 C56 59.7(10) . . . . ?
C58 C59 C61 C52 -58.9(10) . . . . ?
C60 C56 C57 C52 -61.0(9) . . . . ?
C60 C59 C61 C52 60.0(10) . . . . ?
C61 C52 C53 C54 -58.7(9) . . . . ?
C61 C52 C57 C56 59.7(8) . . . . ?
C61 C59 C60 C56 -59.5(10) . . . . ?

loop_
_smtbx_masks_void_nr
_smtbx_masks_void_average_x
_smtbx_masks_void_average_y
_smtbx_masks_void_average_z
_smtbx_masks_void_volume
_smtbx_masks_void_count_electrons
_smtbx_masks_void_content
1 0.000 -0.241 -0.957 410.5 83.7 '2 CH3COOC2H5'
2 0.500 0.259 -0.232 410.5 83.7 '2 CH3COOC2H5'
